data_1560863
loop_
_publ_author_name
'Shiryaev, Alexey A.'
'Burkhanova, Tatyana M.'
'Mitoraj, Mariusz P.'
'Kukulka, Mercedes'
'Sagan, Filip'
'Mahmoudi, Ghodrat'
'Babashkina, Maria G.'
'Bolte, Michael'
'Safin, Damir A.'

_publ_section_title
;
 Supramolecular structures of NiII and CuII with the sterically demanding
 Schiff base dyes driven by cooperative action of preagostic and other
 non-covalent interactions
;
_journal_issue 3
_journal_name_full IUCrJ
_journal_paper_doi 10.1107/S2052252521000610
_journal_volume 8
_journal_year 2021
_chemical_formula_moiety 'C34 H36 N2 Ni O2'
_chemical_formula_sum 'C34 H36 N2 Ni O2'
_chemical_formula_weight 563.36
_space_group_crystal_system monoclinic
_space_group_IT_number 14
_space_group_name_Hall '-P 2yn'
_space_group_name_H-M_alt 'P 1 21/n 1'
_atom_sites_solution_hydrogens geom
_atom_sites_solution_primary direct
_audit_creation_method SHELXL-2018/3
_cell_angle_alpha 90
_cell_angle_beta 97.882(4)
_cell_angle_gamma 90
_cell_formula_units_Z 2
_cell_length_a 6.0847(3)
_cell_length_b 10.5704(7)
_cell_length_c 20.8597(11)
_cell_measurement_reflns_used 15012
_cell_measurement_temperature 173(2)
_cell_measurement_theta_max 27.51
_cell_measurement_theta_min 3.38
_cell_volume 1328.97(13)
_computing_cell_refinement 'X-Area (Stoe & Cie, 2001)'
_computing_data_collection 'X-Area (Stoe & Cie, 2001)'
_computing_data_reduction 'X-Area (Stoe & Cie, 2001)'
_computing_molecular_graphics 'XP in SHELXTL-Plus (Sheldrick, 2008)'
_computing_publication_material SHELXL
_computing_structure_refinement 'SHELXL (Sheldrick, 2008)'
_computing_structure_solution 'SHELXS (Sheldrick, 2008)'
_diffrn_ambient_temperature 173(2)
_diffrn_measured_fraction_theta_full 0.999
_diffrn_measured_fraction_theta_max 0.989
_diffrn_measurement_device_type 'STOE IPDS II two-circle-diffractometer'
_diffrn_measurement_method \w
_diffrn_radiation_type MoK\a
_diffrn_radiation_wavelength 0.71073
_diffrn_reflns_av_R_equivalents 0.0430
_diffrn_reflns_av_unetI/netI 0.0283
_diffrn_reflns_Laue_measured_fraction_full 0.999
_diffrn_reflns_Laue_measured_fraction_max 0.989
_diffrn_reflns_limit_h_max 7
_diffrn_reflns_limit_h_min -7
_diffrn_reflns_limit_k_max 13
_diffrn_reflns_limit_k_min -13
_diffrn_reflns_limit_l_max 26
_diffrn_reflns_limit_l_min -26
_diffrn_reflns_number 15012
_diffrn_reflns_point_group_measured_fraction_full 0.999
_diffrn_reflns_point_group_measured_fraction_max 0.989
_diffrn_reflns_theta_full 25.000
_diffrn_reflns_theta_max 27.225
_diffrn_reflns_theta_min 3.389
_diffrn_source 'Genix 3D I\mS microfocus X-ray source'
_exptl_absorpt_coefficient_mu 0.766
_exptl_absorpt_correction_T_max 1.000
_exptl_absorpt_correction_T_min 0.618
_exptl_absorpt_correction_type multi-scan
_exptl_absorpt_process_details 'X-Area (Stoe & Cie, 2001)'
_exptl_crystal_colour green
_exptl_crystal_density_diffrn 1.408
_exptl_crystal_description needle
_exptl_crystal_F_000 596
_exptl_crystal_size_max 0.160
_exptl_crystal_size_mid 0.030
_exptl_crystal_size_min 0.030
_refine_diff_density_max 0.284
_refine_diff_density_min -0.472
_refine_diff_density_rms 0.062
_refine_ls_extinction_method none
_refine_ls_goodness_of_fit_ref 1.106
_refine_ls_hydrogen_treatment constr
_refine_ls_matrix_type full
_refine_ls_number_parameters 178
_refine_ls_number_reflns 2930
_refine_ls_number_restraints 0
_refine_ls_restrained_S_all 1.106
_refine_ls_R_factor_all 0.0527
_refine_ls_R_factor_gt 0.0372
_refine_ls_shift/su_max 0.000
_refine_ls_shift/su_mean 0.000
_refine_ls_structure_factor_coef Fsqd
_refine_ls_weighting_details 'w=1/[\s^2^(Fo^2^)+(0.0346P)^2^+1.1760P] where P=(Fo^2^+2Fc^2^)/3'
_refine_ls_weighting_scheme calc
_refine_ls_wR_factor_gt 0.0806
_refine_ls_wR_factor_ref 0.0879
_reflns_Friedel_coverage 0.000
_reflns_number_gt 2409
_reflns_number_total 2930
_reflns_threshold_expression 'I > 2\s(I)'
_cod_data_source_file ed5022.cif
_cod_data_source_block ba43
_cod_original_sg_symbol_H-M 'P 21/n'
_cod_database_code 1560863
_shelx_shelxl_version_number 2018/3
_shelx_space_group_comment
; 
The symmetry employed for this shelxl refinement is uniquely defined 
by the following loop, which should always be used as a source of 
symmetry information in preference to the above space-group names. 
They are only intended as comments. 
;
_shelx_estimated_absorpt_t_min 0.887
_shelx_estimated_absorpt_t_max 0.977

loop_
_space_group_symop_operation_xyz
'x, y, z'
'x+1/2, -y+1/2, z+1/2'
'-x, -y, -z'
'-x-1/2, y-1/2, -z-1/2'

loop_
_atom_site_label
_atom_site_type_symbol
_atom_site_fract_x
_atom_site_fract_y
_atom_site_fract_z
_atom_site_U_iso_or_equiv
_atom_site_adp_type
_atom_site_occupancy
_atom_site_site_symmetry_order
_atom_site_calc_flag
_atom_site_refinement_flags_posn
_atom_site_refinement_flags_adp
_atom_site_refinement_flags_occupancy
_atom_site_disorder_assembly
_atom_site_disorder_group
Ni1 Ni 0.500000 0.500000 0.500000 0.01499(11) Uani 1 2 d S . P . .
N1 N 0.3865(3) 0.33253(15) 0.51060(8) 0.0154(3) Uani 1 1 d . . . . .
O1 O 0.7745(2) 0.45194(14) 0.53949(7) 0.0216(3) Uani 1 1 d . . . . .
C1 C 0.8187(3) 0.36913(18) 0.58592(9) 0.0170(4) Uani 1 1 d . . . . .
C2 C 1.0345(3) 0.37605(19) 0.62364(10) 0.0205(4) Uani 1 1 d . . . . .
H2 H 1.136469 0.439033 0.614016 0.025 Uiso 1 1 calc R U . . .
C3 C 1.0944(3) 0.2937(2) 0.67284(10) 0.0216(4) Uani 1 1 d . . . . .
H3 H 1.238327 0.300029 0.696864 0.026 Uiso 1 1 calc R U . . .
C4 C 0.9474(3) 0.19797(19) 0.68949(10) 0.0192(4) Uani 1 1 d . . . . .
C5 C 1.0089(4) 0.1155(2) 0.74216(10) 0.0246(5) Uani 1 1 d . . . . .
H5 H 1.151577 0.123526 0.766775 0.030 Uiso 1 1 calc R U . . .
C6 C 0.8662(4) 0.0237(2) 0.75854(10) 0.0266(5) Uani 1 1 d . . . . .
H6 H 0.909204 -0.030899 0.794232 0.032 Uiso 1 1 calc R U . . .
C7 C 0.6567(4) 0.0120(2) 0.72177(10) 0.0256(5) Uani 1 1 d . . . . .
H7 H 0.557811 -0.051554 0.732588 0.031 Uiso 1 1 calc R U . . .
C8 C 0.5918(3) 0.0909(2) 0.67037(10) 0.0222(4) Uani 1 1 d . . . . .
H8 H 0.448142 0.081087 0.646528 0.027 Uiso 1 1 calc R U . . .
C9 C 0.7339(3) 0.18636(18) 0.65207(9) 0.0171(4) Uani 1 1 d . . . . .
C10 C 0.6727(3) 0.27304(18) 0.59896(9) 0.0163(4) Uani 1 1 d . . . . .
C11 C 0.4731(3) 0.25399(18) 0.55478(9) 0.0167(4) Uani 1 1 d . . . . .
H11 H 0.397009 0.176340 0.558200 0.020 Uiso 1 1 calc R U . . .
C21 C 0.1879(3) 0.29071(18) 0.46574(9) 0.0163(4) Uani 1 1 d . . . . .
H21 H 0.076329 0.360537 0.464044 0.020 Uiso 1 1 calc R U . . .
C22 C 0.0719(3) 0.16995(19) 0.48364(10) 0.0191(4) Uani 1 1 d . . . . .
H22A H 0.038484 0.175344 0.528688 0.023 Uiso 1 1 calc R U . . .
H22B H 0.168645 0.095657 0.480149 0.023 Uiso 1 1 calc R U . . .
C23 C -0.1429(3) 0.1568(2) 0.43661(11) 0.0240(5) Uani 1 1 d . . . . .
H23A H -0.224192 0.080657 0.447910 0.029 Uiso 1 1 calc R U . . .
H23B H -0.238337 0.231425 0.440717 0.029 Uiso 1 1 calc R U . . .
C24 C -0.0957(4) 0.1460(2) 0.36714(11) 0.0272(5) Uani 1 1 d . . . . .
H24A H -0.237785 0.143074 0.337684 0.033 Uiso 1 1 calc R U . . .
H24B H -0.014964 0.066220 0.361882 0.033 Uiso 1 1 calc R U . . .
C25 C 0.0420(4) 0.2573(2) 0.34868(10) 0.0265(5) Uani 1 1 d . . . . .
H25A H -0.049337 0.335114 0.346196 0.032 Uiso 1 1 calc R U . . .
H25B H 0.085731 0.241939 0.305342 0.032 Uiso 1 1 calc R U . . .
C26 C 0.2505(3) 0.2771(2) 0.39761(10) 0.0213(4) Uani 1 1 d . . . . .
H26A H 0.351590 0.204047 0.396223 0.026 Uiso 1 1 calc R U . . .
H26B H 0.329110 0.354117 0.386218 0.026 Uiso 1 1 calc R U . . .

loop_
_atom_site_aniso_label
_atom_site_aniso_U_11
_atom_site_aniso_U_22
_atom_site_aniso_U_33
_atom_site_aniso_U_23
_atom_site_aniso_U_13
_atom_site_aniso_U_12
Ni1 0.01363(17) 0.01412(17) 0.01660(18) 0.00103(15) -0.00021(12) -0.00152(14)
N1 0.0133(8) 0.0182(8) 0.0141(8) -0.0017(6) -0.0006(6) -0.0013(6)
O1 0.0180(7) 0.0181(7) 0.0280(8) 0.0052(6) 0.0008(6) -0.0024(6)
C1 0.0181(9) 0.0154(9) 0.0168(9) -0.0019(7) 0.0003(7) 0.0023(7)
C2 0.0162(9) 0.0193(10) 0.0255(11) -0.0038(8) 0.0009(8) -0.0019(8)
C3 0.0162(9) 0.0220(10) 0.0246(11) -0.0066(8) -0.0042(8) 0.0017(8)
C4 0.0197(10) 0.0190(10) 0.0178(10) -0.0046(8) -0.0012(8) 0.0022(8)
C5 0.0254(11) 0.0277(11) 0.0183(10) -0.0019(9) -0.0056(8) 0.0041(9)
C6 0.0341(12) 0.0264(12) 0.0183(10) 0.0041(8) 0.0002(9) 0.0059(9)
C7 0.0314(11) 0.0238(11) 0.0216(10) 0.0045(9) 0.0038(8) -0.0003(9)
C8 0.0219(10) 0.0240(10) 0.0198(10) 0.0022(8) -0.0001(8) -0.0028(8)
C9 0.0187(9) 0.0186(10) 0.0134(9) -0.0027(7) 0.0006(7) 0.0018(7)
C10 0.0160(9) 0.0179(10) 0.0144(9) -0.0010(7) 0.0003(7) 0.0007(7)
C11 0.0177(9) 0.0158(9) 0.0166(9) -0.0002(7) 0.0024(7) -0.0017(7)
C21 0.0140(9) 0.0157(9) 0.0178(9) -0.0008(7) -0.0024(7) -0.0016(7)
C22 0.0174(9) 0.0181(10) 0.0209(10) 0.0002(8) -0.0004(8) -0.0020(8)
C23 0.0181(10) 0.0222(10) 0.0302(12) 0.0000(9) -0.0024(8) -0.0070(8)
C24 0.0271(11) 0.0262(11) 0.0252(11) -0.0022(9) -0.0072(9) -0.0062(9)
C25 0.0309(12) 0.0296(12) 0.0170(10) 0.0004(9) -0.0039(9) -0.0058(9)
C26 0.0208(10) 0.0232(11) 0.0190(10) 0.0012(8) -0.0002(8) -0.0044(8)

loop_
_atom_type_symbol
_atom_type_description
_atom_type_scat_dispersion_real
_atom_type_scat_dispersion_imag
_atom_type_scat_source
C C 0.0033 0.0016 'International Tables Vol C Tables 4.2.6.8 and 6.1.1.4'
H H 0.0000 0.0000 'International Tables Vol C Tables 4.2.6.8 and 6.1.1.4'
N N 0.0061 0.0033 'International Tables Vol C Tables 4.2.6.8 and 6.1.1.4'
Ni Ni 0.3393 1.1124 'International Tables Vol C Tables 4.2.6.8 and 6.1.1.4'
O O 0.0106 0.0060 'International Tables Vol C Tables 4.2.6.8 and 6.1.1.4'

loop_
_geom_angle_atom_site_label_1
_geom_angle_atom_site_label_2
_geom_angle_atom_site_label_3
_geom_angle
_geom_angle_site_symmetry_1
_geom_angle_site_symmetry_3
_geom_angle_publ_flag
O1 Ni1 O1 180.0 . 3_666 ?
O1 Ni1 N1 90.72(6) . . ?
O1 Ni1 N1 89.28(6) 3_666 . ?
O1 Ni1 N1 89.28(6) . 3_666 ?
O1 Ni1 N1 90.72(6) 3_666 3_666 ?
N1 Ni1 N1 180.0 . 3_666 ?
C11 N1 C21 118.14(16) . . ?
C11 N1 Ni1 123.59(13) . . ?
C21 N1 Ni1 118.27(12) . . ?
C1 O1 Ni1 127.03(13) . . ?
O1 C1 C10 123.97(18) . . ?
O1 C1 C2 116.85(18) . . ?
C10 C1 C2 119.14(18) . . ?
C3 C2 C1 120.78(19) . . ?
C3 C2 H2 119.6 . . ?
C1 C2 H2 119.6 . . ?
C2 C3 C4 121.85(19) . . ?
C2 C3 H3 119.1 . . ?
C4 C3 H3 119.1 . . ?
C5 C4 C3 121.32(19) . . ?
C5 C4 C9 119.80(19) . . ?
C3 C4 C9 118.88(18) . . ?
C6 C5 C4 121.3(2) . . ?
C6 C5 H5 119.3 . . ?
C4 C5 H5 119.3 . . ?
C5 C6 C7 118.95(19) . . ?
C5 C6 H6 120.5 . . ?
C7 C6 H6 120.5 . . ?
C8 C7 C6 121.2(2) . . ?
C8 C7 H7 119.4 . . ?
C6 C7 H7 119.4 . . ?
C7 C8 C9 121.5(2) . . ?
C7 C8 H8 119.3 . . ?
C9 C8 H8 119.3 . . ?
C8 C9 C4 117.28(18) . . ?
C8 C9 C10 123.75(18) . . ?
C4 C9 C10 118.96(18) . . ?
C1 C10 C11 118.73(17) . . ?
C1 C10 C9 120.31(17) . . ?
C11 C10 C9 120.63(18) . . ?
N1 C11 C10 126.31(18) . . ?
N1 C11 H11 116.8 . . ?
C10 C11 H11 116.8 . . ?
N1 C21 C26 109.13(16) . . ?
N1 C21 C22 117.12(16) . . ?
C26 C21 C22 109.30(16) . . ?
N1 C21 H21 106.9 . . ?
C26 C21 H21 106.9 . . ?
C22 C21 H21 106.9 . . ?
C21 C22 C23 107.55(16) . . ?
C21 C22 H22A 110.2 . . ?
C23 C22 H22A 110.2 . . ?
C21 C22 H22B 110.2 . . ?
C23 C22 H22B 110.2 . . ?
H22A C22 H22B 108.5 . . ?
C24 C23 C22 111.21(18) . . ?
C24 C23 H23A 109.4 . . ?
C22 C23 H23A 109.4 . . ?
C24 C23 H23B 109.4 . . ?
C22 C23 H23B 109.4 . . ?
H23A C23 H23B 108.0 . . ?
C23 C24 C25 111.44(18) . . ?
C23 C24 H24A 109.3 . . ?
C25 C24 H24A 109.3 . . ?
C23 C24 H24B 109.3 . . ?
C25 C24 H24B 109.3 . . ?
H24A C24 H24B 108.0 . . ?
C24 C25 C26 111.78(18) . . ?
C24 C25 H25A 109.3 . . ?
C26 C25 H25A 109.3 . . ?
C24 C25 H25B 109.3 . . ?
C26 C25 H25B 109.3 . . ?
H25A C25 H25B 107.9 . . ?
C21 C26 C25 110.12(17) . . ?
C21 C26 H26A 109.6 . . ?
C25 C26 H26A 109.6 . . ?
C21 C26 H26B 109.6 . . ?
C25 C26 H26B 109.6 . . ?
H26A C26 H26B 108.1 . . ?

loop_
_geom_bond_atom_site_label_1
_geom_bond_atom_site_label_2
_geom_bond_distance
_geom_bond_site_symmetry_2
_geom_bond_publ_flag
Ni1 O1 1.8302(14) . ?
Ni1 O1 1.8302(14) 3_666 ?
Ni1 N1 1.9238(16) . ?
Ni1 N1 1.9239(16) 3_666 ?
N1 C11 1.297(2) . ?
N1 C21 1.491(2) . ?
O1 C1 1.306(2) . ?
C1 C10 1.400(3) . ?
C1 C2 1.437(3) . ?
C2 C3 1.357(3) . ?
C2 H2 0.9500 . ?
C3 C4 1.424(3) . ?
C3 H3 0.9500 . ?
C4 C5 1.413(3) . ?
C4 C9 1.426(3) . ?
C5 C6 1.376(3) . ?
C5 H5 0.9500 . ?
C6 C7 1.400(3) . ?
C6 H6 0.9500 . ?
C7 C8 1.372(3) . ?
C7 H7 0.9500 . ?
C8 C9 1.416(3) . ?
C8 H8 0.9500 . ?
C9 C10 1.447(3) . ?
C10 C11 1.435(3) . ?
C11 H11 0.9500 . ?
C21 C26 1.528(3) . ?
C21 C22 1.529(3) . ?
C21 H21 1.0000 . ?
C22 C23 1.529(3) . ?
C22 H22A 0.9900 . ?
C22 H22B 0.9900 . ?
C23 C24 1.520(3) . ?
C23 H23A 0.9900 . ?
C23 H23B 0.9900 . ?
C24 C25 1.524(3) . ?
C24 H24A 0.9900 . ?
C24 H24B 0.9900 . ?
C25 C26 1.529(3) . ?
C25 H25A 0.9900 . ?
C25 H25B 0.9900 . ?
C26 H26A 0.9900 . ?
C26 H26B 0.9900 . ?

loop_
_geom_torsion_atom_site_label_1
_geom_torsion_atom_site_label_2
_geom_torsion_atom_site_label_3
_geom_torsion_atom_site_label_4
_geom_torsion
_geom_torsion_site_symmetry_1
_geom_torsion_site_symmetry_2
_geom_torsion_site_symmetry_3
_geom_torsion_site_symmetry_4
_geom_torsion_publ_flag
N1 Ni1 O1 C1 -33.06(17) . . . . ?
N1 Ni1 O1 C1 146.94(17) 3_666 . . . ?
Ni1 O1 C1 C10 22.5(3) . . . . ?
Ni1 O1 C1 C2 -160.00(14) . . . . ?
O1 C1 C2 C3 180.00(19) . . . . ?
C10 C1 C2 C3 -2.3(3) . . . . ?
C1 C2 C3 C4 -0.3(3) . . . . ?
C2 C3 C4 C5 -177.9(2) . . . . ?
C2 C3 C4 C9 1.9(3) . . . . ?
C3 C4 C5 C6 179.5(2) . . . . ?
C9 C4 C5 C6 -0.3(3) . . . . ?
C4 C5 C6 C7 0.4(3) . . . . ?
C5 C6 C7 C8 -0.5(3) . . . . ?
C6 C7 C8 C9 0.5(3) . . . . ?
C7 C8 C9 C4 -0.4(3) . . . . ?
C7 C8 C9 C10 -179.1(2) . . . . ?
C5 C4 C9 C8 0.2(3) . . . . ?
C3 C4 C9 C8 -179.50(19) . . . . ?
C5 C4 C9 C10 179.02(19) . . . . ?
C3 C4 C9 C10 -0.7(3) . . . . ?
O1 C1 C10 C11 7.5(3) . . . . ?
C2 C1 C10 C11 -170.02(18) . . . . ?
O1 C1 C10 C9 -179.07(18) . . . . ?
C2 C1 C10 C9 3.4(3) . . . . ?
C8 C9 C10 C1 176.76(19) . . . . ?
C4 C9 C10 C1 -1.9(3) . . . . ?
C8 C9 C10 C11 -9.9(3) . . . . ?
C4 C9 C10 C11 171.41(18) . . . . ?
C21 N1 C11 C10 174.99(19) . . . . ?
Ni1 N1 C11 C10 -5.2(3) . . . . ?
C1 C10 C11 N1 -15.7(3) . . . . ?
C9 C10 C11 N1 170.83(19) . . . . ?
C11 N1 C21 C26 -112.4(2) . . . . ?
Ni1 N1 C21 C26 67.79(18) . . . . ?
C11 N1 C21 C22 12.4(3) . . . . ?
Ni1 N1 C21 C22 -167.41(13) . . . . ?
N1 C21 C22 C23 172.02(17) . . . . ?
C26 C21 C22 C23 -63.3(2) . . . . ?
C21 C22 C23 C24 60.8(2) . . . . ?
C22 C23 C24 C25 -55.5(2) . . . . ?
C23 C24 C25 C26 51.8(3) . . . . ?
N1 C21 C26 C25 -169.98(16) . . . . ?
C22 C21 C26 C25 60.8(2) . . . . ?
C24 C25 C26 C21 -54.5(2) . . . . ?
